data_2108043
loop_
_publ_author_name
'Klar, Paul B.'
'de la Pinta, Noelia'
'Lopez, Gabriel A.'
'Etxebarria, I\~nigo'
'Breczewski, Tomasz'
'Madariaga, Gotzon'

_publ_section_title
;
 Ordered vacancy distribution in 2/1 mullite: a superspace model
;
_journal_coeditor_code DQ5021SUP1
_journal_issue 3
_journal_name_full 'Acta Crystallographica Section B'
_journal_page_first
;
;
_journal_paper_doi 10.1107/S2052520617001652
_journal_volume 73
_journal_year 2017
_chemical_formula_moiety '(Al2 O8),(Si0.8 O0.4),(Al0.4 Si0.4 O0.4),(Al2.4 O0.8)'
_chemical_formula_sum 'Al4.8 O9.6 Si1.2'
_chemical_name_common '2/1 Mullite'
_space_group_IT_number 36
_space_group_name_H-M_alt 'B b 21 m'
_symmetry_cell_setting orthorhombic
_symmetry_space_group_name_Hall 'B -2 -2b'
_symmetry_space_group_name_H-M 'B b 21 m'
_cell_angle_alpha 90
_cell_angle_beta 90
_cell_angle_gamma 90
_cell_formula_units_Z 1
_cell_length_a 75.8170(6)
_cell_length_b 7.6752(7)
_cell_length_c 5.7686(3)
_cell_volume 3356.8(4)
_cod_data_source_file dq5021sup1.cif
_cod_data_source_block II
_cod_database_code 2108043

loop_
_space_group_symop_operation_xyz
'x, y, z'
'-x, y+1/2, -z'
'-x, y+1/2, z'
'x, y, -z'
'x+1/2, y, z+1/2'
'-x+1/2, y+1/2, -z+1/2'
'-x+1/2, y+1/2, z+1/2'
'x+1/2, y, -z+1/2'

loop_
_atom_site_label
_atom_site_occupancy
_atom_site_fract_x
_atom_site_fract_y
_atom_site_fract_z
_atom_site_adp_type
_atom_site_U_iso_or_equiv
_atom_site_type_symbol
Al11 1.0 0.025000 0.500000 0.245409 Uiso 0.006463 Al
Al12 1.0 0.075000 0.000000 0.259987 Uiso 0.006463 Al
Al13 1.0 0.125000 0.500000 0.242850 Uiso 0.006463 Al
Al14 1.0 0.175000 0.000000 0.248418 Uiso 0.006463 Al
Al15 1.0 0.225000 0.500000 0.259009 Uiso 0.006463 Al
Al21 1.0 0.010357 0.836560 0.000000 Uiso 0.007123 Al
Al22 1.0 0.040259 0.156979 0.000000 Uiso 0.007123 Al
Al23 1.0 0.109786 0.841865 0.000000 Uiso 0.007123 Al
Al24 1.0 0.139725 0.163262 0.000000 Uiso 0.007123 Al
Al25 1.0 0.160411 0.663215 0.000000 Uiso 0.007123 Al
Al26 1.0 0.190271 0.343947 0.000000 Uiso 0.007123 Al
Al27 1.0 0.259860 0.659408 0.000000 Uiso 0.007123 Al
Al28 1.0 0.289826 0.337300 0.000000 Uiso 0.007123 Al
Al29 1.0 0.389624 0.339473 0.000000 Uiso 0.007123 Al
Al210 1.0 0.460422 0.661683 0.000000 Uiso 0.007123 Al
Si21 1.0 0.310434 0.837391 0.000000 Uiso 0.007123 Si
Si22 1.0 0.340249 0.155447 0.000000 Uiso 0.007123 Si
Si23 1.0 0.359888 0.655400 0.000000 Uiso 0.007123 Si
Si24 1.0 0.409956 0.839326 0.000000 Uiso 0.007123 Si
Si25 1.0 0.439936 0.161809 0.000000 Uiso 0.007123 Si
Si26 1.0 0.490194 0.344778 0.000000 Uiso 0.007123 Si
Al31 1.0 0.048714 0.795047 0.000000 Uiso 0.006733 Al
Al32 1.0 0.101286 0.204953 0.000000 Uiso 0.006733 Al
Al33 1.0 0.198714 0.704953 0.000000 Uiso 0.006733 Al
Al34 1.0 0.251286 0.295047 0.000000 Uiso 0.006733 Al
O111 1.0 0.010083 0.428592 0.000000 Uiso 0.008203 O
O112 1.0 0.038006 0.596214 0.000000 Uiso 0.008203 O
O113 1.0 0.488339 0.915842 0.000000 Uiso 0.008203 O
O114 1.0 0.459750 0.059352 0.000000 Uiso 0.008203 O
O121 1.0 0.060678 0.066846 0.000000 Uiso 0.008203 O
O122 1.0 0.089657 0.937509 0.000000 Uiso 0.008203 O
O123 1.0 0.438934 0.588720 0.000000 Uiso 0.008203 O
O124 1.0 0.411402 0.406925 0.000000 Uiso 0.008203 O
O131 1.0 0.111889 0.402985 0.000000 Uiso 0.008203 O
O132 1.0 0.139627 0.577329 0.000000 Uiso 0.008203 O
O133 1.0 0.390145 0.941449 0.000000 Uiso 0.008203 O
O134 1.0 0.361371 0.078237 0.000000 Uiso 0.008203 O
O141 1.0 0.159870 0.066112 0.000000 Uiso 0.008203 O
O142 1.0 0.188011 0.906391 0.000000 Uiso 0.008203 O
O143 1.0 0.338126 0.589454 0.000000 Uiso 0.008203 O
O144 1.0 0.309756 0.438043 0.000000 Uiso 0.008203 O
O151 1.0 0.211033 0.427728 0.000000 Uiso 0.008203 O
O152 1.0 0.239941 0.559633 0.000000 Uiso 0.008203 O
O153 1.0 0.289288 0.916706 0.000000 Uiso 0.008203 O
O154 1.0 0.261685 0.095933 0.000000 Uiso 0.008203 O
O211 1.0 0.012249 0.717963 0.260814 Uiso 0.013163 O
O212 1.0 0.037751 0.282037 0.236036 Uiso 0.013163 O
O221 1.0 0.062249 0.782037 0.251251 Uiso 0.013163 O
O222 1.0 0.087751 0.217963 0.255602 Uiso 0.013163 O
O231 1.0 0.112249 0.717963 0.237715 Uiso 0.013163 O
O232 1.0 0.137751 0.282037 0.257379 Uiso 0.013163 O
O241 1.0 0.162249 0.782037 0.263191 Uiso 0.013163 O
O242 1.0 0.187751 0.217963 0.235723 Uiso 0.013163 O
O251 1.0 0.212249 0.717963 0.246778 Uiso 0.013163 O
O252 1.0 0.237751 0.282037 0.259404 Uiso 0.013163 O
O31 1.0 0.325000 0.000000 0.000000 Uiso 0.019453 O
O32 1.0 0.375000 0.500000 0.000000 Uiso 0.019453 O
O33 1.0 0.425000 0.000000 0.000000 Uiso 0.019453 O
O34 1.0 0.475000 0.500000 0.000000 Uiso 0.019453 O
O41 1.0 0.029857 0.950792 0.000000 Uiso 0.011233 O
O42 1.0 0.120143 0.049208 0.000000 Uiso 0.011233 O
O43 1.0 0.179857 0.549208 0.000000 Uiso 0.011233 O
O44 1.0 0.270143 0.450792 0.000000 Uiso 0.011233 O

loop_
_atom_site_aniso_label
_atom_site_aniso_U_11
_atom_site_aniso_U_22
_atom_site_aniso_U_33
_atom_site_aniso_U_12
_atom_site_aniso_U_13
_atom_site_aniso_U_23
Al11 0.00845 0.00652 0.00442 -0.00030 0.00000 0.00000
Al12 0.00845 0.00652 0.00442 0.00030 0.00000 0.00000
Al13 0.00845 0.00652 0.00442 -0.00030 0.00000 0.00000
Al14 0.00845 0.00652 0.00442 0.00030 0.00000 0.00000
Al15 0.00845 0.00652 0.00442 -0.00030 0.00000 0.00000
Al21 0.00641 0.00706 0.00790 0.00139 0.00000 0.00000
Al22 0.00641 0.00706 0.00790 0.00139 0.00000 0.00000
Al23 0.00641 0.00706 0.00790 0.00139 0.00000 0.00000
Al24 0.00641 0.00706 0.00790 0.00139 0.00000 0.00000
Al25 0.00641 0.00706 0.00790 -0.00139 0.00000 0.00000
Al26 0.00641 0.00706 0.00790 -0.00139 0.00000 0.00000
Al27 0.00641 0.00706 0.00790 -0.00139 0.00000 0.00000
Al28 0.00641 0.00706 0.00790 -0.00139 0.00000 0.00000
Al29 0.00641 0.00706 0.00790 -0.00139 0.00000 0.00000
Al210 0.00641 0.00706 0.00790 -0.00139 0.00000 0.00000
Si21 0.00641 0.00706 0.00790 0.00139 0.00000 0.00000
Si22 0.00641 0.00706 0.00790 0.00139 0.00000 0.00000
Si23 0.00641 0.00706 0.00790 -0.00139 0.00000 0.00000
Si24 0.00641 0.00706 0.00790 0.00139 0.00000 0.00000
Si25 0.00641 0.00706 0.00790 0.00139 0.00000 0.00000
Si26 0.00641 0.00706 0.00790 -0.00139 0.00000 0.00000
Al31 0.00582 0.00778 0.00660 0.00097 0.00000 0.00000
Al32 0.00582 0.00778 0.00660 0.00097 0.00000 0.00000
Al33 0.00582 0.00778 0.00660 -0.00097 0.00000 0.00000
Al34 0.00582 0.00778 0.00660 -0.00097 0.00000 0.00000
O111 0.01136 0.00730 0.00595 -0.00112 0.00000 0.00000
O112 0.01136 0.00730 0.00595 -0.00112 0.00000 0.00000
O113 0.01136 0.00730 0.00595 0.00112 0.00000 0.00000
O114 0.01136 0.00730 0.00595 0.00112 0.00000 0.00000
O121 0.01136 0.00730 0.00595 0.00112 0.00000 0.00000
O122 0.01136 0.00730 0.00595 0.00112 0.00000 0.00000
O123 0.01136 0.00730 0.00595 -0.00112 0.00000 0.00000
O124 0.01136 0.00730 0.00595 -0.00112 0.00000 0.00000
O131 0.01136 0.00730 0.00595 -0.00112 0.00000 0.00000
O132 0.01136 0.00730 0.00595 -0.00112 0.00000 0.00000
O133 0.01136 0.00730 0.00595 0.00112 0.00000 0.00000
O134 0.01136 0.00730 0.00595 0.00112 0.00000 0.00000
O141 0.01136 0.00730 0.00595 0.00112 0.00000 0.00000
O142 0.01136 0.00730 0.00595 0.00112 0.00000 0.00000
O143 0.01136 0.00730 0.00595 -0.00112 0.00000 0.00000
O144 0.01136 0.00730 0.00595 -0.00112 0.00000 0.00000
O151 0.01136 0.00730 0.00595 -0.00112 0.00000 0.00000
O152 0.01136 0.00730 0.00595 -0.00112 0.00000 0.00000
O153 0.01136 0.00730 0.00595 0.00112 0.00000 0.00000
O154 0.01136 0.00730 0.00595 0.00112 0.00000 0.00000
O211 0.01631 0.01407 0.00911 0.00693 0.00000 0.00000
O212 0.01631 0.01407 0.00911 0.00693 0.00000 0.00000
O221 0.01631 0.01407 0.00911 -0.00693 0.00000 0.00000
O222 0.01631 0.01407 0.00911 -0.00693 0.00000 0.00000
O231 0.01631 0.01407 0.00911 0.00693 0.00000 0.00000
O232 0.01631 0.01407 0.00911 0.00693 0.00000 0.00000
O241 0.01631 0.01407 0.00911 -0.00693 0.00000 0.00000
O242 0.01631 0.01407 0.00911 -0.00693 0.00000 0.00000
O251 0.01631 0.01407 0.00911 0.00693 0.00000 0.00000
O252 0.01631 0.01407 0.00911 0.00693 0.00000 0.00000
O31 0.01835 0.01503 0.02498 -0.00171 0.00000 0.00000
O32 0.01835 0.01503 0.02498 0.00171 0.00000 0.00000
O33 0.01835 0.01503 0.02498 -0.00171 0.00000 0.00000
O34 0.01835 0.01503 0.02498 0.00171 0.00000 0.00000
O41 0.01165 0.00752 0.01453 0.00144 0.00000 0.00000
O42 0.01165 0.00752 0.01453 0.00144 0.00000 0.00000
O43 0.01165 0.00752 0.01453 -0.00144 0.00000 0.00000
O44 0.01165 0.00752 0.01453 -0.00144 0.00000 0.00000

loop_
_geom_angle_atom_site_label_1
_geom_angle_atom_site_label_2
_geom_angle_atom_site_label_3
_geom_angle_site_symmetry_1
_geom_angle_site_symmetry_3
_geom_angle
Al11 Al11 Al11 4_555 4_556 180.0(5)
Al12 Al12 Al12 4_555 4_556 180.0(5)
Al13 Al13 Al13 4_554 4_555 180.0(5)
Al13 Al13 Al32 4_554 . 120.5704(16)
Al13 Al13 Al34 4_554 . 120.5704(16)
Al13 Al13 Al32 4_555 . 59.4296(16)
Al13 Al13 Al34 4_555 . 59.4296(16)
Al32 Al13 Al34 . . 118.859(3)
Al14 Al14 Al14 4_555 4_556 180.0(5)
Al14 Al14 Al31 4_555 . 59.5241(16)
Al14 Al14 Al33 4_555 . 59.5240(16)
Al14 Al14 Al31 4_556 . 120.4759(16)
Al14 Al14 Al33 4_556 . 120.4760(16)
Al31 Al14 Al33 . . 119.048(3)
Al15 Al15 Al15 4_555 4_556 180.0(5)
Al27 Al21 Al27 . 1_556 177.49736(15)
Al27 Al21 O32 . . 90.14655(11)
Al27 Al21 O32 1_556 . 90.14655(11)
Al29 Al22 Al29 . 1_556 178.07909(10)
Al29 Al22 O34 . . 90.32
Al29 Al22 O34 1_556 . 90.32
Al31 Al25 O117 . . 159.2335(16)
Al21 Al27 Al21 1_554 . 177.49736(15)
Al21 Al27 Al32 1_554 . 90.93
Al21 Al27 O11 1_554 . 91.23
Al21 Al27 O21 1_554 . 143.386(3)
Al21 Al27 O21 1_554 4_555 34.809(3)
Al21 Al27 Al32 . . 90.93
Al21 Al27 O11 . . 91.23
Al21 Al27 O21 . . 34.809(3)
Al21 Al27 O21 . 4_555 143.386(3)
Al32 Al27 O11 . . 52.9278(8)
Al32 Al27 O21 . . 125.682(3)
Al32 Al27 O21 . 4_555 125.682(3)
O11 Al27 O21 . . 109.6995(18)
O11 Al27 O21 . 4_555 109.6995(18)
O21 Al27 O21 . 4_555 108.595(6)
Al31 Al28 O18 . . 50.0253(10)
Al31 Al28 O25 . . 124.600(3)
Al31 Al28 O25 . 4_555 124.600(3)
O18 Al28 O25 . . 110.374(2)
O18 Al28 O25 . 4_555 110.374(2)
O25 Al28 O25 . 4_555 110.743(5)
Al22 Al29 Al22 1_554 . 178.07909(10)
Al22 Al29 Al34 1_554 . 90.56
Al22 Al29 O111 1_554 . 90.96
Al22 Al29 O26 1_554 . 144.213(3)
Al22 Al29 O26 1_554 4_555 34.729(3)
Al22 Al29 Al34 . . 90.56
Al22 Al29 O111 . . 90.96
Al22 Al29 O26 . . 34.729(3)
Al22 Al29 O26 . 4_555 144.213(3)
Al34 Al29 O111 . . 51.2909(9)
Al34 Al29 O26 . . 125.228(3)
Al34 Al29 O26 . 4_555 125.228(3)
O111 Al29 O26 . . 110.2250(19)
O111 Al29 O26 . 4_555 110.2250(19)
O26 Al29 O26 . 4_555 109.500(6)
Al33 Al210 O210 . . 125.915(3)
Al33 Al210 O210 . 4_555 125.915(3)
O210 Al210 O210 . 4_555 108.127(6)
Al14 Al31 Al14 . 4_555 60.952(3)
Al14 Al31 Al25 . . 127.841(2)
Al14 Al31 Al28 . . 68.473(3)
Al14 Al31 Al25 4_555 . 127.841(2)
Al14 Al31 Al28 4_555 . 68.473(3)
Al25 Al31 Al28 . . 70.5809(6)
Al13 Al32 Al13 . 4_555 61.141(3)
Al13 Al32 Al26 . . 127.859(2)
Al13 Al32 Al27 . . 68.418(3)
Al13 Al32 Al26 4_555 . 127.859(2)
Al13 Al32 Al27 4_555 . 68.418(3)
Al26 Al32 Al27 . . 70.7533(6)
Al14 Al33 Al14 . 4_555 60.952(3)
Al14 Al33 Al24 . . 127.870(2)
Al14 Al33 Al210 . . 68.408(3)
Al14 Al33 Al24 4_555 . 127.870(2)
Al14 Al33 Al210 4_555 . 68.408(3)
Al24 Al33 Al210 . . 70.6965(6)
Al13 Al34 Al13 . 4_555 61.141(3)
Al13 Al34 Al23 . . 127.849(2)
Al13 Al34 Al29 . . 68.441(3)
Al13 Al34 Al23 4_555 . 127.849(2)
Al13 Al34 Al29 4_555 . 68.441(3)
Al23 Al34 Al29 . . 70.7133(6)
Al21 O32 Si25 . . 177.65
Si23 O33 Si26 . . 177.41
Al22 O34 Si24 . . 178.14

loop_
_geom_bond_atom_site_label_1
_geom_bond_atom_site_label_2
_geom_bond_site_symmetry_2
_geom_bond_distance
Al11 Al11 4_555 2.9373(3)
Al11 Al11 4_556 2.8313(3)
Al12 Al12 4_555 2.9668(3)
Al12 Al12 4_556 2.8018(3)
Al13 Al13 4_554 2.7691(3)
Al13 Al13 4_555 2.9995(3)
Al13 Al32 . 2.94882(17)
Al13 Al34 . 2.94882(17)
Al14 Al14 4_555 2.9882(3)
Al14 Al14 4_556 2.7804(3)
Al14 Al31 . 2.94596(17)
Al14 Al33 . 2.94595(17)
Al15 Al15 4_555 2.9026(3)
Al15 Al15 4_556 2.8660(3)
Al21 Al27 . 2.8850(3)
Al21 Al27 1_556 2.8850(3)
Al21 O32 . 1.66179(17)
Al22 Al29 . 2.8847(3)
Al22 Al29 1_556 2.8847(3)
Al22 O34 . 1.65751(17)
Al23 Al34 . 2.93184(5)
Al24 Al33 . 2.92163(5)
Al25 Al31 . 2.93993(5)
Al25 O117 . 1.69738(7)
Al26 Al32 . 2.92552(5)
Al27 Al32 . 2.8509(5)
Al27 O11 . 1.69564(6)
Al27 O21 . 1.67672(15)
Al27 O21 4_555 1.67672(15)
Al28 Al31 . 2.8711(5)
Al28 O18 . 1.69326(7)
Al28 O25 . 1.68669(15)
Al28 O25 4_555 1.68669(15)
Al29 Al34 . 2.8603(5)
Al29 O111 . 1.69350(6)
Al29 O26 . 1.67918(15)
Al29 O26 4_555 1.67918(15)
Al210 Al33 . 2.8438(5)
Al210 O210 . 1.67944(15)
Al210 O210 4_555 1.67944(15)
Si23 O33 . 1.66136(16)
Si24 O34 . 1.65388(16)
Si25 O32 . 1.65721(16)
Si26 O33 . 1.66650(17)
